data_4066424
loop_
_publ_author_name
'Gaillard, Sylvain'
'Nun, Pierrick'
'Slawin, Alexandra M. Z.'
'Nolan, Steven P.'

_publ_section_title
;
 Expeditious Synthesis of [Au(NHC)(L)]+(NHC = N-Heterocyclic Carbene; L =
 Phosphine or NHC) Complexes&#x2020;
;
_journal_issue 21
_journal_name_full Organometallics
_journal_page_first 5402
_journal_paper_doi 10.1021/om100456b
_journal_volume 29
_journal_year 2010
_chemical_formula_moiety 'C38 H56 Au N4,B F4 '
_chemical_formula_sum 'C38 H56 Au B F4 N4'
_chemical_formula_weight 852.64
_chemical_name_systematic
; 
 ? 
;
_space_group_IT_number 29
_symmetry_cell_setting orthorhombic
_symmetry_space_group_name_Hall 'P 2c -2ac'
_symmetry_space_group_name_H-M 'P c a 21'
_atom_sites_solution_hydrogens geom
_atom_sites_solution_primary direct
_atom_sites_solution_secondary difmap
_audit_creation_method SHELXL-97
_cell_angle_alpha 90.00
_cell_angle_beta 90.00
_cell_angle_gamma 90.00
_cell_formula_units_Z 8
_cell_length_a 23.759(4)
_cell_length_b 14.786(3)
_cell_length_c 23.118(4)
_cell_measurement_reflns_used 9274
_cell_measurement_temperature 93(2)
_cell_measurement_theta_max 26.1
_cell_measurement_theta_min 3.2
_cell_volume 8121(3)
_computing_cell_refinement 'CrystalClear (Rigaku Corp., 2004)'
_computing_data_collection 'CrystalClear (Rigaku Corp., 2004)'
_computing_data_reduction 'CrystalClear (Rigaku Corp., 2004)'
_computing_molecular_graphics 'Bruker SHELXTL'
_computing_publication_material 'Bruker SHELXTL'
_computing_structure_refinement 'SHELXL-97 (Sheldrick, 1997)'
_computing_structure_solution 'SHELXS-97 (Sheldrick, 1990)'
_diffrn_ambient_temperature 93(2)
_diffrn_measured_fraction_theta_full 0.983
_diffrn_measured_fraction_theta_max 0.980
_diffrn_measurement_device_type CCD
_diffrn_measurement_method '\w and \f scans'
_diffrn_radiation_monochromator confocal
_diffrn_radiation_source 'rotating anode'
_diffrn_radiation_type MoK\a
_diffrn_radiation_wavelength 0.71073
_diffrn_reflns_av_R_equivalents 0.1318
_diffrn_reflns_av_sigmaI/netI 0.0963
_diffrn_reflns_limit_h_max 27
_diffrn_reflns_limit_h_min -27
_diffrn_reflns_limit_k_max 17
_diffrn_reflns_limit_k_min -12
_diffrn_reflns_limit_l_max 27
_diffrn_reflns_limit_l_min -25
_diffrn_reflns_number 36513
_diffrn_reflns_theta_full 25.00
_diffrn_reflns_theta_max 25.35
_diffrn_reflns_theta_min 3.27
_exptl_absorpt_coefficient_mu 3.670
_exptl_absorpt_correction_T_max 1.000
_exptl_absorpt_correction_T_min 0.433
_exptl_absorpt_correction_type multi-scan
_exptl_absorpt_process_details 'Jacobson, R. (1998) Private communication'
_exptl_crystal_colour Colorless
_exptl_crystal_density_diffrn 1.395
_exptl_crystal_density_method 'not measured'
_exptl_crystal_description Prism
_exptl_crystal_F_000 3456
_exptl_crystal_size_max 0.21
_exptl_crystal_size_mid 0.05
_exptl_crystal_size_min 0.05
_refine_diff_density_max 3.037
_refine_diff_density_min -2.591
_refine_diff_density_rms 0.235
_refine_ls_abs_structure_details 'Flack H D (1983), Acta Cryst. A39, 876-881'
_refine_ls_abs_structure_Flack 0.535(19)
_refine_ls_extinction_method none
_refine_ls_goodness_of_fit_ref 1.076
_refine_ls_hydrogen_treatment constr
_refine_ls_matrix_type full
_refine_ls_number_parameters 861
_refine_ls_number_reflns 12764
_refine_ls_number_restraints 151
_refine_ls_restrained_S_all 1.069
_refine_ls_R_factor_all 0.1047
_refine_ls_R_factor_gt 0.0757
_refine_ls_shift/su_max 0.103
_refine_ls_shift/su_mean 0.004
_refine_ls_structure_factor_coef Fsqd
_refine_ls_weighting_details 'calc w=1/[\s^2^(Fo^2^)+(0.0643P)^2^+181.0347P] where P=(Fo^2^+2Fc^2^)/3'
_refine_ls_weighting_scheme calc
_refine_ls_wR_factor_gt 0.1720
_refine_ls_wR_factor_ref 0.1915
_reflns_number_gt 10323
_reflns_number_total 12764
_reflns_threshold_expression >2sigma(I)
_cod_data_source_file om100456b_si_002.cif
_cod_data_source_block Au.IPr.ItBu.BF4
_cod_depositor_comments
;
The following automatic conversions were performed:

'_symmetry_cell_setting' value 'Orthorhombic' changed to
'orthorhombic' according to
/home/saulius/struct/CIF-dictionaries/cif_core.dic dictionary named
'cif_core.dic' version 2.4.1 from 2010-06-29.

Automatic conversion script
Id: cif_fix_values 1715 2011-07-08 13:25:40Z adriana 
;
_cod_original_cell_volume 8122(2)
_cod_original_sg_symbol_H-M Pca2(1)
_cod_database_code 4066424

loop_
_symmetry_equiv_pos_as_xyz
'x, y, z'
'-x, -y, z+1/2'
'x+1/2, -y, z'
'-x+1/2, y, z+1/2'

loop_
_atom_site_label
_atom_site_type_symbol
_atom_site_fract_x
_atom_site_fract_y
_atom_site_fract_z
_atom_site_U_iso_or_equiv
_atom_site_adp_type
_atom_site_occupancy
_atom_site_symmetry_multiplicity
_atom_site_calc_flag
_atom_site_refinement_flags
Au1 Au 0.47924(3) 0.99095(4) 0.39674(3) 0.02497(17) Uani 1 1 d .
C1 C 0.5476(7) 0.9965(10) 0.3436(7) 0.016(4) Uani 1 1 d U
N2 N 0.6038(7) 1.0122(9) 0.3589(7) 0.023(3) Uani 1 1 d U
C3 C 0.6371(10) 1.0064(14) 0.3111(10) 0.042(6) Uani 1 1 d .
H3A H 0.6769 1.0128 0.3096 0.050 Uiso 1 1 calc R
C4 C 0.6033(9) 0.9900(13) 0.2673(11) 0.042(6) Uani 1 1 d .
H4A H 0.6148 0.9854 0.2281 0.051 Uiso 1 1 calc R
N5 N 0.5485(6) 0.9805(8) 0.2867(6) 0.019(3) Uani 1 1 d U
C6 C 0.6208(7) 1.0404(10) 0.4173(8) 0.024(4) Uani 1 1 d .
C7 C 0.6448(9) 0.9747(14) 0.4555(11) 0.040(5) Uani 1 1 d .
C8 C 0.6637(11) 1.0044(14) 0.5096(12) 0.045(6) Uani 1 1 d U
H8A H 0.6777 0.9626 0.5372 0.054 Uiso 1 1 calc R
C9 C 0.6614(9) 1.0952(12) 0.5220(9) 0.037(5) Uani 1 1 d U
H9A H 0.6753 1.1148 0.5584 0.045 Uiso 1 1 calc R
C10 C 0.6407(9) 1.1583(14) 0.4856(10) 0.043(6) Uani 1 1 d .
H10A H 0.6415 1.2201 0.4967 0.051 Uiso 1 1 calc R
C11 C 0.6183(8) 1.1347(13) 0.4321(9) 0.034(5) Uani 1 1 d .
C12 C 0.6501(14) 0.8768(15) 0.4378(13) 0.072(8) Uani 1 1 d .
H12A H 0.6437 0.8769 0.3950 0.086 Uiso 1 1 calc R
C13 C 0.700(2) 0.837(4) 0.445(6) 0.53(12) Uani 1 1 d .
H13A H 0.6988 0.7758 0.4289 0.798 Uiso 1 1 calc R
H13B H 0.7095 0.8349 0.4858 0.798 Uiso 1 1 calc R
H13C H 0.7289 0.8724 0.4240 0.798 Uiso 1 1 calc R
C14 C 0.608(2) 0.815(4) 0.461(3) 0.18(2) Uiso 1 1 d .
H14A H 0.5709 0.8310 0.4453 0.276 Uiso 1 1 calc R
H14B H 0.6075 0.8184 0.5028 0.276 Uiso 1 1 calc R
H14C H 0.6174 0.7528 0.4487 0.276 Uiso 1 1 calc R
C15 C 0.5929(9) 1.2025(12) 0.3895(10) 0.041(5) Uani 1 1 d .
H15A H 0.5621 1.1709 0.3680 0.049 Uiso 1 1 calc R
C16 C 0.6370(12) 1.2364(18) 0.3436(12) 0.071(8) Uani 1 1 d .
H16A H 0.6188 1.2793 0.3172 0.107 Uiso 1 1 calc R
H16B H 0.6513 1.1847 0.3215 0.107 Uiso 1 1 calc R
H16C H 0.6682 1.2665 0.3634 0.107 Uiso 1 1 calc R
C17 C 0.5663(11) 1.2846(15) 0.4212(11) 0.063(7) Uani 1 1 d .
H17A H 0.5391 1.2629 0.4500 0.094 Uiso 1 1 calc R
H17B H 0.5470 1.3233 0.3931 0.094 Uiso 1 1 calc R
H17C H 0.5959 1.3193 0.4407 0.094 Uiso 1 1 calc R
C18 C 0.4993(9) 0.9597(15) 0.2508(10) 0.039(6) Uani 1 1 d .
C19 C 0.4646(10) 1.0319(14) 0.2303(10) 0.038(5) Uani 1 1 d U
C20 C 0.4182(13) 1.0127(16) 0.1982(11) 0.058(8) Uani 1 1 d .
H20A H 0.3940 1.0593 0.1847 0.070 Uiso 1 1 calc R
C21 C 0.4071(10) 0.9190(15) 0.1852(10) 0.046(5) Uani 1 1 d U
H21A H 0.3751 0.9048 0.1624 0.055 Uiso 1 1 calc R
C22 C 0.4403(12) 0.8495(19) 0.2043(11) 0.070(9) Uani 1 1 d .
H22A H 0.4306 0.7893 0.1939 0.084 Uiso 1 1 calc R
C23 C 0.4900(10) 0.8643(14) 0.2399(10) 0.043(5) Uani 1 1 d U
C24 C 0.4822(12) 1.1270(17) 0.2444(12) 0.061(8) Uani 1 1 d .
H24A H 0.5064 1.1241 0.2797 0.073 Uiso 1 1 calc R
C25 C 0.515(2) 1.176(3) 0.1988(17) 0.133(17) Uani 1 1 d .
H25A H 0.5251 1.2360 0.2129 0.199 Uiso 1 1 calc R
H25B H 0.4915 1.1817 0.1639 0.199 Uiso 1 1 calc R
H25C H 0.5489 1.1416 0.1895 0.199 Uiso 1 1 calc R
C26 C 0.434(2) 1.189(3) 0.258(3) 0.26(5) Uani 1 1 d .
H26A H 0.4484 1.2496 0.2667 0.393 Uiso 1 1 calc R
H26B H 0.4129 1.1658 0.2909 0.393 Uiso 1 1 calc R
H26C H 0.4090 1.1927 0.2240 0.393 Uiso 1 1 calc R
C27 C 0.5273(11) 0.7900(14) 0.2617(13) 0.065(8) Uani 1 1 d .
H27A H 0.5623 0.8185 0.2773 0.078 Uiso 1 1 calc R
C28 C 0.5449(13) 0.7248(17) 0.2118(14) 0.082(9) Uani 1 1 d .
H28A H 0.5647 0.7591 0.1817 0.122 Uiso 1 1 calc R
H28B H 0.5113 0.6966 0.1952 0.122 Uiso 1 1 calc R
H28C H 0.5699 0.6777 0.2271 0.122 Uiso 1 1 calc R
C29 C 0.4973(14) 0.742(2) 0.3124(14) 0.088(11) Uani 1 1 d .
H29A H 0.4877 0.7866 0.3422 0.132 Uiso 1 1 calc R
H29B H 0.5223 0.6962 0.3289 0.132 Uiso 1 1 calc R
H29C H 0.4629 0.7131 0.2982 0.132 Uiso 1 1 calc R
C31 C 0.4087(10) 0.9862(14) 0.4511(10) 0.041(5) Uani 1 1 d U
N32 N 0.3539(8) 0.9675(12) 0.4348(8) 0.040(4) Uani 1 1 d U
C33 C 0.3205(11) 0.9782(14) 0.4848(10) 0.045(5) Uani 1 1 d U
H33A H 0.2808 0.9714 0.4871 0.054 Uiso 1 1 calc R
C34 C 0.3559(9) 1.0002(15) 0.5295(11) 0.047(6) Uani 1 1 d .
H34A H 0.3455 1.0086 0.5688 0.057 Uiso 1 1 calc R
N35 N 0.4081(7) 1.0078(12) 0.5073(8) 0.038(4) Uani 1 1 d .
C36 C 0.3346(11) 0.9495(16) 0.3731(11) 0.059(7) Uani 1 1 d .
C37 C 0.3684(11) 0.872(2) 0.3462(12) 0.080(10) Uani 1 1 d .
H37A H 0.4078 0.8910 0.3418 0.120 Uiso 1 1 calc R
H37B H 0.3527 0.8574 0.3082 0.120 Uiso 1 1 calc R
H37C H 0.3664 0.8191 0.3714 0.120 Uiso 1 1 calc R
C38 C 0.3381(11) 1.034(2) 0.3421(11) 0.067(8) Uani 1 1 d .
H38A H 0.3776 1.0522 0.3393 0.101 Uiso 1 1 calc R
H38B H 0.3166 1.0800 0.3628 0.101 Uiso 1 1 calc R
H38C H 0.3225 1.0257 0.3032 0.101 Uiso 1 1 calc R
C39 C 0.2723(11) 0.9148(18) 0.3792(12) 0.066(7) Uani 1 1 d U
H39A H 0.2490 0.9623 0.3965 0.099 Uiso 1 1 calc R
H39B H 0.2716 0.8611 0.4041 0.099 Uiso 1 1 calc R
H39C H 0.2575 0.8992 0.3409 0.099 Uiso 1 1 calc R
C40 C 0.4618(8) 1.0245(14) 0.5457(12) 0.033(5) Uani 1 1 d .
C41 C 0.4906(10) 1.1123(15) 0.5233(10) 0.047(6) Uani 1 1 d .
H41A H 0.5243 1.1248 0.5465 0.070 Uiso 1 1 calc R
H41B H 0.4643 1.1631 0.5266 0.070 Uiso 1 1 calc R
H41C H 0.5014 1.1044 0.4827 0.070 Uiso 1 1 calc R
C42 C 0.5012(9) 0.9469(14) 0.5419(9) 0.035(5) Uani 1 1 d .
H42A H 0.4826 0.8922 0.5564 0.052 Uiso 1 1 calc R
H42B H 0.5347 0.9594 0.5653 0.052 Uiso 1 1 calc R
H42C H 0.5124 0.9378 0.5015 0.052 Uiso 1 1 calc R
C43 C 0.4412(9) 1.0430(19) 0.6068(9) 0.050(6) Uani 1 1 d .
H43A H 0.4233 0.9885 0.6224 0.074 Uiso 1 1 calc R
H43B H 0.4138 1.0926 0.6061 0.074 Uiso 1 1 calc R
H43C H 0.4732 1.0599 0.6313 0.074 Uiso 1 1 calc R
Au51 Au 0.72490(2) 0.52987(4) 0.55125(3) 0.02020(15) Uani 1 1 d .
C51 C 0.7912(8) 0.5090(10) 0.6032(8) 0.021(4) Uani 1 1 d .
N52 N 0.7942(6) 0.5181(9) 0.6624(7) 0.025(3) Uani 1 1 d U
C53 C 0.8475(7) 0.4999(10) 0.6839(8) 0.019(4) Uani 1 1 d U
H53A H 0.8582 0.4993 0.7235 0.023 Uiso 1 1 calc R
C54 C 0.8814(9) 0.4831(11) 0.6385(9) 0.028(4) Uani 1 1 d .
H54A H 0.9205 0.4700 0.6394 0.033 Uiso 1 1 calc R
N55 N 0.8458(7) 0.4892(10) 0.5884(8) 0.030(3) Uani 1 1 d U
C56 C 0.7447(9) 0.5360(14) 0.6982(9) 0.031(5) Uani 1 1 d .
C57 C 0.7101(9) 0.4644(12) 0.7158(9) 0.027(4) Uani 1 1 d U
C58 C 0.6616(11) 0.4931(15) 0.7504(12) 0.045(5) Uani 1 1 d U
H58A H 0.6355 0.4487 0.7631 0.054 Uiso 1 1 calc R
C59 C 0.6532(9) 0.5739(19) 0.7638(10) 0.053(6) Uani 1 1 d .
H59A H 0.6204 0.5868 0.7857 0.064 Uiso 1 1 calc R
C60 C 0.6872(10) 0.6457(16) 0.7495(11) 0.053(6) Uani 1 1 d .
H60A H 0.6792 0.7048 0.7633 0.064 Uiso 1 1 calc R
C61 C 0.7348(9) 0.6292(13) 0.7135(9) 0.038(5) Uani 1 1 d .
C62 C 0.7234(10) 0.3645(16) 0.7017(10) 0.049(6) Uani 1 1 d .
H62A H 0.7584 0.3644 0.6776 0.059 Uiso 1 1 calc R
C63 C 0.735(3) 0.307(3) 0.7534(18) 0.21(3) Uani 1 1 d .
H63A H 0.7436 0.2453 0.7409 0.316 Uiso 1 1 calc R
H63B H 0.7019 0.3066 0.7786 0.316 Uiso 1 1 calc R
H63C H 0.7673 0.3319 0.7746 0.316 Uiso 1 1 calc R
C64 C 0.6790(16) 0.3220(18) 0.667(2) 0.15(2) Uani 1 1 d .
H64A H 0.6898 0.2597 0.6575 0.226 Uiso 1 1 calc R
H64B H 0.6740 0.3562 0.6307 0.226 Uiso 1 1 calc R
H64C H 0.6436 0.3219 0.6885 0.226 Uiso 1 1 calc R
C65 C 0.7747(11) 0.7040(14) 0.6954(10) 0.052(6) Uani 1 1 d .
H65A H 0.8104 0.6754 0.6815 0.062 Uiso 1 1 calc R
C66 C 0.7895(16) 0.7700(18) 0.7454(14) 0.095(12) Uani 1 1 d .
H66A H 0.8059 0.7359 0.7777 0.143 Uiso 1 1 calc R
H66B H 0.7553 0.8008 0.7585 0.143 Uiso 1 1 calc R
H66C H 0.8168 0.8149 0.7316 0.143 Uiso 1 1 calc R
C67 C 0.7490(18) 0.7588(17) 0.6443(16) 0.104(13) Uani 1 1 d .
H67A H 0.7401 0.7177 0.6123 0.156 Uiso 1 1 calc R
H67B H 0.7761 0.8042 0.6312 0.156 Uiso 1 1 calc R
H67C H 0.7145 0.7890 0.6573 0.156 Uiso 1 1 calc R
C68 C 0.8663(8) 0.4634(12) 0.5308(8) 0.031(4) Uani 1 1 d U
C69 C 0.8859(10) 0.5351(18) 0.4931(11) 0.053(7) Uani 1 1 d .
C70 C 0.9069(12) 0.512(2) 0.4399(13) 0.069(8) Uani 1 1 d .
H70A H 0.9210 0.5571 0.4147 0.082 Uiso 1 1 calc R
C71 C 0.9076(10) 0.423(2) 0.4229(11) 0.066(8) Uani 1 1 d .
H71A H 0.9224 0.4076 0.3860 0.079 Uiso 1 1 calc R
C72 C 0.8868(12) 0.3542(19) 0.4590(12) 0.066(7) Uani 1 1 d .
H72A H 0.8877 0.2935 0.4455 0.079 Uiso 1 1 calc R
C73 C 0.8641(10) 0.3721(16) 0.5163(10) 0.050(6) Uani 1 1 d .
C74 C 0.8827(12) 0.6347(18) 0.5168(11) 0.066(8) Uani 1 1 d .
H74A H 0.8492 0.6426 0.5425 0.079 Uiso 1 1 calc R
C75 C 0.9390(17) 0.654(2) 0.5512(18) 0.15(2) Uani 1 1 d .
H75A H 0.9426 0.6114 0.5832 0.225 Uiso 1 1 calc R
H75B H 0.9381 0.7162 0.5665 0.225 Uiso 1 1 calc R
H75C H 0.9713 0.6479 0.5250 0.225 Uiso 1 1 calc R
C76 C 0.8812(14) 0.707(2) 0.4633(12) 0.103(14) Uani 1 1 d .
H76A H 0.8805 0.7690 0.4788 0.155 Uiso 1 1 calc R
H76B H 0.8474 0.6971 0.4399 0.155 Uiso 1 1 calc R
H76C H 0.9147 0.6995 0.4392 0.155 Uiso 1 1 calc R
C77 C 0.8412(11) 0.3012(14) 0.5544(15) 0.068(7) Uani 1 1 d .
H77A H 0.8324 0.3303 0.5924 0.081 Uiso 1 1 calc R
C78 C 0.8855(13) 0.2293(19) 0.5657(19) 0.119(16) Uani 1 1 d .
H78A H 0.9196 0.2578 0.5813 0.178 Uiso 1 1 calc R
H78B H 0.8946 0.1982 0.5294 0.178 Uiso 1 1 calc R
H78C H 0.8710 0.1853 0.5937 0.178 Uiso 1 1 calc R
C79 C 0.7856(12) 0.259(2) 0.5313(12) 0.077(9) Uani 1 1 d .
H79A H 0.7573 0.3068 0.5265 0.116 Uiso 1 1 calc R
H79B H 0.7718 0.2139 0.5589 0.116 Uiso 1 1 calc R
H79C H 0.7927 0.2301 0.4939 0.116 Uiso 1 1 calc R
C81 C 0.6566(8) 0.5445(12) 0.4981(8) 0.029(4) Uani 1 1 d U
N82 N 0.6574(6) 0.5362(9) 0.4385(6) 0.021(3) Uani 1 1 d .
C83 C 0.6028(8) 0.5424(11) 0.4152(8) 0.028(4) Uani 1 1 d .
H83A H 0.5915 0.5351 0.3761 0.034 Uiso 1 1 calc R
C84 C 0.5691(9) 0.5617(13) 0.4628(9) 0.036(4) Uani 1 1 d U
H84A H 0.5298 0.5733 0.4620 0.044 Uiso 1 1 calc R
N85 N 0.6029(8) 0.5609(13) 0.5115(7) 0.041(4) Uani 1 1 d .
C86 C 0.7078(9) 0.5140(15) 0.4029(12) 0.037(5) Uani 1 1 d .
C87 C 0.7488(9) 0.5947(16) 0.4088(11) 0.051(6) Uani 1 1 d .
H87A H 0.7603 0.6010 0.4494 0.077 Uiso 1 1 calc R
H87B H 0.7300 0.6502 0.3962 0.077 Uiso 1 1 calc R
H87C H 0.7820 0.5840 0.3848 0.077 Uiso 1 1 calc R
C88 C 0.7363(10) 0.4303(17) 0.4204(10) 0.049(6) Uani 1 1 d .
H88A H 0.7503 0.4366 0.4601 0.074 Uiso 1 1 calc R
H88B H 0.7679 0.4185 0.3943 0.074 Uiso 1 1 calc R
H88C H 0.7096 0.3798 0.4186 0.074 Uiso 1 1 calc R
C89 C 0.6908(11) 0.5059(15) 0.3381(11) 0.050(6) Uani 1 1 d U
H89A H 0.6647 0.4552 0.3332 0.074 Uiso 1 1 calc R
H89B H 0.7245 0.4952 0.3146 0.074 Uiso 1 1 calc R
H89C H 0.6726 0.5620 0.3255 0.074 Uiso 1 1 calc R
C90 C 0.5787(10) 0.5732(14) 0.5742(10) 0.046(5) Uani 1 1 d U
C91 C 0.5192(8) 0.613(2) 0.5695(10) 0.059(7) Uani 1 1 d .
H91A H 0.5029 0.6193 0.6082 0.089 Uiso 1 1 calc R
H91B H 0.4956 0.5735 0.5459 0.089 Uiso 1 1 calc R
H91C H 0.5213 0.6732 0.5512 0.089 Uiso 1 1 calc R
C92 C 0.6123(11) 0.6431(18) 0.6043(12) 0.071(8) Uani 1 1 d .
H92A H 0.5981 0.6507 0.6438 0.106 Uiso 1 1 calc R
H92B H 0.6092 0.7005 0.5834 0.106 Uiso 1 1 calc R
H92C H 0.6518 0.6242 0.6057 0.106 Uiso 1 1 calc R
C93 C 0.5799(18) 0.484(2) 0.6025(19) 0.100(11) Uani 1 1 d U
H93A H 0.5644 0.4894 0.6416 0.150 Uiso 1 1 calc R
H93B H 0.6188 0.4625 0.6047 0.150 Uiso 1 1 calc R
H93C H 0.5573 0.4413 0.5800 0.150 Uiso 1 1 calc R
B1 B 0.7358(13) 1.0405(13) 0.1738(10) 0.045(7) Uani 1 1 d .
F1 F 0.7800(9) 0.9859(16) 0.1493(15) 0.140(12) Uani 1 1 d .
F2 F 0.7454(8) 1.0410(14) 0.2312(7) 0.093(6) Uani 1 1 d .
F3 F 0.6897(7) 0.9892(9) 0.1619(7) 0.060(4) Uani 1 1 d U
F4 F 0.7446(17) 1.1131(15) 0.1477(13) 0.190(13) Uani 1 1 d .
B2 B 0.4871(9) 0.5377(12) 0.7711(9) 0.023(4) Uani 1 1 d .
F5 F 0.4948(10) 0.555(2) 0.7179(8) 0.141(10) Uani 1 1 d .
F6 F 0.4380(9) 0.5001(12) 0.7870(10) 0.093(5) Uani 1 1 d U
F7 F 0.5107(10) 0.575(4) 0.8132(11) 0.22(2) Uani 1 1 d .
F8 F 0.5300(12) 0.474(2) 0.776(4) 0.38(5) Uani 1 1 d .

loop_
_atom_site_aniso_label
_atom_site_aniso_U_11
_atom_site_aniso_U_22
_atom_site_aniso_U_33
_atom_site_aniso_U_23
_atom_site_aniso_U_13
_atom_site_aniso_U_12
Au1 0.0173(3) 0.0400(3) 0.0176(3) -0.0005(4) 0.0012(4) -0.0067(3)
C1 0.017(4) 0.016(4) 0.016(4) -0.0002(10) -0.0002(10) 0.0001(10)
N2 0.023(3) 0.023(3) 0.023(3) -0.0003(10) 0.0000(10) -0.0001(10)
C3 0.039(14) 0.057(14) 0.030(14) -0.017(9) -0.004(11) -0.013(10)
C4 0.038(14) 0.038(11) 0.052(15) -0.004(9) 0.036(12) -0.007(9)
N5 0.019(3) 0.019(3) 0.018(3) -0.0001(10) 0.0005(10) -0.0002(10)
C6 0.020(10) 0.017(8) 0.034(11) 0.004(6) -0.001(8) 0.011(7)
C7 0.030(12) 0.041(11) 0.050(15) 0.001(10) 0.011(11) 0.005(9)
C8 0.045(6) 0.045(6) 0.045(6) 0.0001(10) 0.0001(10) 0.0000(10)
C9 0.037(5) 0.038(5) 0.037(5) 0.0000(10) -0.0001(10) 0.0000(10)
C10 0.024(12) 0.047(12) 0.058(16) -0.015(10) 0.023(11) -0.010(9)
C11 0.013(10) 0.044(11) 0.045(14) -0.008(9) -0.007(9) -0.019(8)
C12 0.11(3) 0.035(12) 0.067(19) 0.004(11) 0.005(17) 0.003(14)
C13 0.10(4) 0.18(6) 1.3(4) -0.34(12) 0.14(10) 0.03(4)
C15 0.039(12) 0.041(10) 0.043(14) -0.012(10) 0.000(11) -0.006(8)
C16 0.08(2) 0.065(16) 0.065(18) -0.001(13) 0.006(16) -0.024(15)
C17 0.068(17) 0.046(13) 0.075(18) 0.018(11) 0.022(14) 0.016(12)
C18 0.021(12) 0.048(13) 0.047(14) -0.009(10) 0.018(10) 0.015(9)
C19 0.038(5) 0.038(5) 0.038(5) 0.0001(10) 0.0002(10) 0.0001(10)
C20 0.09(2) 0.069(16) 0.020(12) 0.028(10) -0.003(13) 0.032(14)
C21 0.046(6) 0.046(6) 0.046(6) -0.0002(10) -0.0002(10) -0.0001(10)
C22 0.08(2) 0.085(18) 0.042(15) -0.016(13) 0.016(15) -0.057(16)
C23 0.043(5) 0.043(5) 0.043(5) -0.0002(10) 0.0003(10) -0.0004(10)
C24 0.068(19) 0.072(16) 0.042(16) 0.021(12) 0.022(13) 0.047(14)
C25 0.21(5) 0.11(3) 0.08(3) -0.04(2) 0.03(3) -0.04(3)
C26 0.20(5) 0.09(3) 0.50(12) 0.07(4) 0.28(7) 0.07(3)
C27 0.049(16) 0.031(12) 0.11(2) -0.008(12) -0.016(16) 0.000(10)
C28 0.09(2) 0.049(15) 0.11(3) -0.017(15) 0.03(2) 0.000(14)
C29 0.11(3) 0.08(2) 0.08(2) 0.009(16) 0.04(2) 0.025(17)
C31 0.041(5) 0.041(5) 0.041(5) 0.0000(10) 0.0001(10) -0.0002(10)
N32 0.040(4) 0.041(4) 0.040(4) -0.0003(10) 0.0000(10) -0.0002(10)
C33 0.045(5) 0.046(5) 0.045(5) 0.0001(10) 0.0003(10) 0.0001(10)
C34 0.019(12) 0.091(18) 0.032(13) 0.017(10) 0.008(10) -0.004(10)
N35 0.015(9) 0.072(12) 0.028(11) -0.006(8) 0.002(8) -0.006(8)
C36 0.057(17) 0.057(14) 0.063(17) 0.006(12) -0.040(13) -0.026(12)
C37 0.048(17) 0.14(3) 0.054(18) -0.038(17) 0.003(14) -0.032(17)
C38 0.035(15) 0.14(3) 0.030(14) -0.014(14) -0.019(11) 0.014(15)
C39 0.066(8) 0.066(8) 0.066(8) 0.0000(10) 0.0000(10) -0.0002(10)
C40 0.016(9) 0.060(11) 0.022(12) -0.016(10) 0.007(11) -0.013(8)
C41 0.033(13) 0.063(14) 0.045(14) 0.011(11) -0.005(11) -0.011(11)
C42 0.038(12) 0.054(12) 0.013(11) -0.009(8) 0.006(9) -0.021(9)
C43 0.011(11) 0.11(2) 0.027(12) -0.005(12) -0.001(9) 0.001(11)
Au51 0.0141(3) 0.0313(3) 0.0152(3) -0.0024(3) -0.0012(4) -0.0019(2)
C51 0.022(10) 0.018(8) 0.024(10) 0.003(6) -0.008(8) -0.001(6)
N52 0.025(3) 0.025(3) 0.025(3) 0.0002(10) -0.0005(10) 0.0002(10)
C53 0.019(4) 0.019(4) 0.019(4) 0.0000(10) -0.0001(10) 0.0002(10)
C54 0.023(11) 0.036(10) 0.024(12) 0.014(8) -0.011(9) -0.003(8)
N55 0.030(4) 0.030(4) 0.030(4) 0.0000(10) 0.0002(10) -0.0001(10)
C56 0.011(10) 0.060(13) 0.023(11) -0.010(9) 0.001(9) -0.003(9)
C57 0.027(4) 0.027(4) 0.027(4) 0.0001(10) 0.0002(10) -0.0002(10)
C58 0.045(6) 0.045(6) 0.045(6) -0.0001(10) 0.0002(10) 0.0002(10)
C59 0.018(12) 0.09(2) 0.047(15) 0.011(13) 0.009(10) -0.006(12)
C60 0.047(15) 0.062(15) 0.051(15) -0.013(11) -0.013(13) 0.022(12)
C61 0.038(13) 0.039(11) 0.038(13) -0.013(8) -0.022(10) 0.012(9)
C62 0.047(16) 0.072(15) 0.029(13) 0.005(10) -0.004(11) -0.020(12)
C63 0.44(10) 0.10(3) 0.09(3) -0.01(2) -0.09(4) 0.15(5)
C64 0.13(4) 0.036(16) 0.28(6) -0.03(2) -0.11(4) 0.009(17)
C65 0.062(16) 0.036(12) 0.058(15) -0.014(10) -0.004(13) 0.011(11)
C66 0.15(3) 0.054(16) 0.08(2) -0.013(15) -0.05(2) -0.022(17)
C67 0.16(3) 0.061(16) 0.09(2) 0.031(19) -0.05(2) -0.06(2)
C68 0.031(5) 0.031(5) 0.031(5) 0.0001(10) 0.0000(10) 0.0001(10)
C69 0.037(15) 0.091(19) 0.030(14) 0.001(11) 0.016(11) -0.025(12)
C70 0.041(17) 0.13(3) 0.033(15) 0.004(15) 0.004(12) -0.021(16)
C71 0.032(14) 0.13(3) 0.036(14) -0.027(15) -0.009(11) 0.012(15)
C72 0.060(19) 0.078(18) 0.059(19) -0.008(14) 0.001(15) 0.015(14)
C73 0.047(15) 0.071(16) 0.032(13) -0.024(11) 0.003(11) 0.025(12)
C74 0.07(2) 0.082(18) 0.043(16) 0.004(12) -0.006(14) -0.053(15)
C75 0.19(4) 0.15(3) 0.11(3) 0.07(3) -0.10(3) -0.14(3)
C76 0.10(3) 0.15(3) 0.06(2) 0.055(19) -0.031(18) -0.09(2)
C77 0.079(18) 0.043(12) 0.081(19) -0.025(14) -0.025(19) 0.007(11)
C78 0.09(2) 0.065(17) 0.20(5) -0.01(2) -0.08(3) 0.020(16)
C79 0.07(2) 0.11(2) 0.058(19) 0.019(14) -0.028(15) 0.003(16)
C81 0.028(4) 0.029(4) 0.028(4) -0.0001(10) 0.0001(10) 0.0000(10)
N82 0.011(8) 0.039(8) 0.014(8) 0.002(6) 0.008(6) -0.007(6)
C83 0.023(11) 0.042(10) 0.020(10) 0.014(7) -0.016(8) -0.007(8)
C84 0.036(5) 0.036(4) 0.036(5) 0.0001(10) -0.0002(10) 0.0000(10)
N85 0.045(12) 0.062(11) 0.017(9) -0.011(7) 0.006(8) -0.013(9)
C86 0.015(9) 0.077(13) 0.020(12) -0.006(11) 0.008(11) 0.003(9)
C87 0.015(11) 0.087(17) 0.051(18) -0.002(12) 0.003(11) -0.005(11)
C88 0.039(14) 0.082(17) 0.027(12) -0.011(11) -0.014(10) 0.002(12)
C89 0.050(6) 0.050(6) 0.049(6) -0.0002(10) -0.0001(10) 0.0002(10)
C90 0.046(6) 0.046(6) 0.046(6) -0.0002(10) 0.0002(10) -0.0001(10)
C91 0.010(11) 0.13(2) 0.040(15) -0.018(13) 0.005(9) 0.011(12)
C92 0.062(19) 0.086(19) 0.063(19) -0.025(14) 0.012(15) 0.031(15)
C93 0.100(11) 0.100(11) 0.100(11) 0.0000(10) 0.0001(10) 0.0001(10)
B1 0.08(2) 0.010(10) 0.042(14) -0.007(8) 0.012(13) -0.032(11)
F1 0.066(14) 0.16(2) 0.20(3) -0.090(18) 0.087(16) -0.050(12)
F2 0.070(12) 0.171(18) 0.037(10) 0.001(10) -0.008(9) -0.042(12)
F3 0.060(4) 0.061(4) 0.060(4) 0.0001(10) 0.0003(10) 0.0001(10)
F4 0.30(4) 0.122(18) 0.15(2) 0.07(2) -0.06(3) -0.07(2)
B2 0.027(12) 0.018(10) 0.023(11) 0.001(7) 0.012(9) 0.000(7)
F5 0.083(15) 0.29(3) 0.053(14) 0.021(16) 0.001(11) -0.029(19)
F6 0.093(5) 0.094(5) 0.093(5) 0.0003(10) -0.0001(10) -0.0001(10)
F7 0.061(14) 0.54(7) 0.070(16) -0.08(3) -0.012(13) 0.00(3)
F8 0.08(2) 0.17(3) 0.90(14) 0.18(5) 0.20(5) 0.031(18)

loop_
_atom_type_symbol
_atom_type_description
_atom_type_scat_dispersion_real
_atom_type_scat_dispersion_imag
_atom_type_scat_source
C C 0.0033 0.0016 'International Tables Vol C Tables 4.2.6.8 and 6.1.1.4'
H H 0.0000 0.0000 'International Tables Vol C Tables 4.2.6.8 and 6.1.1.4'
B B 0.0013 0.0007 'International Tables Vol C Tables 4.2.6.8 and 6.1.1.4'
N N 0.0061 0.0033 'International Tables Vol C Tables 4.2.6.8 and 6.1.1.4'
F F 0.0171 0.0103 'International Tables Vol C Tables 4.2.6.8 and 6.1.1.4'
Au Au -2.0133 8.8022 'International Tables Vol C Tables 4.2.6.8 and 6.1.1.4'

loop_
_geom_angle_atom_site_label_1
_geom_angle_atom_site_label_2
_geom_angle_atom_site_label_3
_geom_angle
C1 Au1 C31 179.6(7)
N5 C1 N2 105.2(15)
N5 C1 Au1 126.8(13)
N2 C1 Au1 128.0(12)
C3 N2 C1 109.9(16)
C3 N2 C6 127.1(16)
C1 N2 C6 122.8(15)
C4 C3 N2 106(2)
C4 C3 H3A 126.9
N2 C3 H3A 126.9
C3 C4 N5 110(2)
C3 C4 H4A 124.9
N5 C4 H4A 124.9
C1 N5 C4 108.4(17)
C1 N5 C18 125.5(15)
C4 N5 C18 126.0(17)
C11 C6 C7 121.9(18)
C11 C6 N2 118.8(15)
C7 C6 N2 119.0(16)
C8 C7 C6 117.8(19)
C8 C7 C12 121(2)
C6 C7 C12 121(2)
C9 C8 C7 119(2)
C9 C8 H8A 120.6
C7 C8 H8A 120.6
C10 C9 C8 124(2)
C10 C9 H9A 118.0
C8 C9 H9A 118.0
C9 C10 C11 121.4(19)
C9 C10 H10A 119.3
C11 C10 H10A 119.3
C10 C11 C6 116.0(19)
C10 C11 C15 124.0(18)
C6 C11 C15 120.0(17)
C13 C12 C14 107(5)
C13 C12 C7 118(4)
C14 C12 C7 117(3)
C13 C12 H12A 104.6
C14 C12 H12A 104.8
C7 C12 H12A 104.7
C12 C13 H13A 109.5
C12 C13 H13B 109.4
H13A C13 H13B 109.5
C12 C13 H13C 109.5
H13A C13 H13C 109.5
H13B C13 H13C 109.5
C12 C14 H14A 109.4
C12 C14 H14B 109.5
H14A C14 H14B 109.5
C12 C14 H14C 109.5
H14A C14 H14C 109.5
H14B C14 H14C 109.5
C11 C15 C17 111.6(19)
C11 C15 C16 112.5(18)
C17 C15 C16 109.9(17)
C11 C15 H15A 107.5
C17 C15 H15A 107.5
C16 C15 H15A 107.5
C15 C16 H16A 109.5
C15 C16 H16B 109.5
H16A C16 H16B 109.5
C15 C16 H16C 109.5
H16A C16 H16C 109.5
H16B C16 H16C 109.5
C15 C17 H17A 109.5
C15 C17 H17B 109.5
H17A C17 H17B 109.5
C15 C17 H17C 109.5
H17A C17 H17C 109.5
H17B C17 H17C 109.5
C19 C18 N5 119.5(19)
C19 C18 C23 125(2)
N5 C18 C23 115.1(18)
C20 C19 C18 120(2)
C20 C19 C24 123(2)
C18 C19 C24 118(2)
C19 C20 C21 118(2)
C19 C20 H20A 121.2
C21 C20 H20A 121.2
C22 C21 C20 123(2)
C22 C21 H21A 118.3
C20 C21 H21A 118.3
C21 C22 C23 122(2)
C21 C22 H22A 118.8
C23 C22 H22A 118.8
C22 C23 C18 112(2)
C22 C23 C27 124(2)
C18 C23 C27 124(2)
C25 C24 C26 104(3)
C25 C24 C19 116(2)
C26 C24 C19 114(3)
C25 C24 H24A 107.4
C26 C24 H24A 107.4
C19 C24 H24A 107.4
C24 C25 H25A 109.5
C24 C25 H25B 109.5
H25A C25 H25B 109.5
C24 C25 H25C 109.5
H25A C25 H25C 109.5
H25B C25 H25C 109.5
C24 C26 H26A 109.5
C24 C26 H26B 109.5
H26A C26 H26B 109.5
C24 C26 H26C 109.5
H26A C26 H26C 109.5
H26B C26 H26C 109.5
C23 C27 C29 109(2)
C23 C27 C28 111(2)
C29 C27 C28 114(2)
C23 C27 H27A 107.7
C29 C27 H27A 107.7
C28 C27 H27A 107.7
C27 C28 H28A 109.5
C27 C28 H28B 109.5
H28A C28 H28B 109.5
C27 C28 H28C 109.5
H28A C28 H28C 109.5
H28B C28 H28C 109.5
C27 C29 H29A 109.5
C27 C29 H29B 109.5
H29A C29 H29B 109.5
C27 C29 H29C 109.5
H29A C29 H29C 109.5
H29B C29 H29C 109.5
N35 C31 N32 107.6(19)
N35 C31 Au1 125.7(16)
N32 C31 Au1 126.5(16)
C33 N32 C31 106.4(18)
C33 N32 C36 128(2)
C31 N32 C36 125.1(19)
C34 C33 N32 107(2)
C34 C33 H33A 126.3
N32 C33 H33A 126.3
N35 C34 C33 107(2)
N35 C34 H34A 126.3
C33 C34 H34A 126.3
C31 N35 C34 111(2)
C31 N35 C40 125.2(18)
C34 N35 C40 123.1(19)
C38 C36 C37 114(3)
C38 C36 N32 107(2)
C37 C36 N32 111(2)
C38 C36 C39 112(2)
C37 C36 C39 106.7(19)
N32 C36 C39 105(2)
C36 C37 H37A 109.5
C36 C37 H37B 109.5
H37A C37 H37B 109.5
C36 C37 H37C 109.5
H37A C37 H37C 109.5
H37B C37 H37C 109.5
C36 C38 H38A 109.5
C36 C38 H38B 109.5
H38A C38 H38B 109.5
C36 C38 H38C 109.5
H38A C38 H38C 109.5
H38B C38 H38C 109.5
C36 C39 H39A 109.5
C36 C39 H39B 109.5
H39A C39 H39B 109.5
C36 C39 H39C 109.5
H39A C39 H39C 109.5
H39B C39 H39C 109.5
C42 C40 C43 113(2)
C42 C40 C41 110.4(18)
C43 C40 C41 107.5(18)
C42 C40 N35 110.9(16)
C43 C40 N35 106.9(16)
C41 C40 N35 107(2)
C40 C41 H41A 109.5
C40 C41 H41B 109.5
H41A C41 H41B 109.5
C40 C41 H41C 109.5
H41A C41 H41C 109.5
H41B C41 H41C 109.5
C40 C42 H42A 109.5
C40 C42 H42B 109.5
H42A C42 H42B 109.5
C40 C42 H42C 109.5
H42A C42 H42C 109.5
H42B C42 H42C 109.5
C40 C43 H43A 109.5
C40 C43 H43B 109.5
H43A C43 H43B 109.5
C40 C43 H43C 109.5
H43A C43 H43C 109.5
H43B C43 H43C 109.5
C51 Au51 C81 177.2(7)
N52 C51 N55 102.7(15)
N52 C51 Au51 128.4(14)
N55 C51 Au51 128.7(14)
C51 N52 C53 112.6(15)
C51 N52 C56 122.6(16)
C53 N52 C56 124.5(16)
C54 C53 N52 107.6(17)
C54 C53 H53A 126.2
N52 C53 H53A 126.2
C53 C54 N55 105.4(17)
C53 C54 H54A 127.3
N55 C54 H54A 127.3
C51 N55 C54 111.5(17)
C51 N55 C68 126.4(17)
C54 N55 C68 121.4(16)
C57 C56 C61 123.9(19)
C57 C56 N52 119.9(17)
C61 C56 N52 116.2(18)
C56 C57 C58 113.5(17)
C56 C57 C62 122.7(19)
C58 C57 C62 123.7(18)
C59 C58 C57 123(2)
C59 C58 H58A 118.7
C57 C58 H58A 118.7
C58 C59 C60 126(2)
C58 C59 H59A 117.1
C60 C59 H59A 117.1
C59 C60 C61 118(2)
C59 C60 H60A 120.8
C61 C60 H60A 120.9
C60 C61 C56 116(2)
C60 C61 C65 122.2(18)
C56 C61 C65 122(2)
C64 C62 C63 109(3)
C64 C62 C57 112(2)
C63 C62 C57 114(2)
C64 C62 H62A 106.9
C63 C62 H62A 106.9
C57 C62 H62A 106.9
C62 C63 H63A 109.5
C62 C63 H63B 109.5
H63A C63 H63B 109.5
C62 C63 H63C 109.5
H63A C63 H63C 109.5
H63B C63 H63C 109.5
C62 C64 H64A 109.5
C62 C64 H64B 109.5
H64A C64 H64B 109.5
C62 C64 H64C 109.5
H64A C64 H64C 109.5
H64B C64 H64C 109.5
C61 C65 C66 113(2)
C61 C65 C67 110(2)
C66 C65 C67 109(2)
C61 C65 H65A 108.1
C66 C65 H65A 108.1
C67 C65 H65A 108.1
C65 C66 H66A 109.5
C65 C66 H66B 109.5
H66A C66 H66B 109.5
C65 C66 H66C 109.5
H66A C66 H66C 109.5
H66B C66 H66C 109.5
C65 C67 H67A 109.5
C65 C67 H67B 109.5
H67A C67 H67B 109.5
C65 C67 H67C 109.5
H67A C67 H67C 109.5
H67B C67 H67C 109.5
C73 C68 C69 125(2)
C73 C68 N55 117.3(17)
C69 C68 N55 117.6(17)
C70 C69 C68 118(2)
C70 C69 C74 125(2)
C68 C69 C74 117(2)
C71 C70 C69 120(3)
C71 C70 H70A 119.9
C69 C70 H70A 119.9
C70 C71 C72 121(2)
C70 C71 H71A 119.4
C72 C71 H71A 119.4
C71 C72 C73 123(3)
C71 C72 H72A 118.7
C73 C72 H72A 118.7
C68 C73 C72 112(2)
C68 C73 C77 124(2)
C72 C73 C77 124(2)
C75 C74 C69 108(3)
C75 C74 C76 106.0(19)
C69 C74 C76 111(2)
C75 C74 H74A 110.8
C69 C74 H74A 110.8
C76 C74 H74A 110.8
C74 C75 H75A 109.5
C74 C75 H75B 109.5
H75A C75 H75B 109.5
C74 C75 H75C 109.5
H75A C75 H75C 109.5
H75B C75 H75C 109.5
C74 C76 H76A 109.5
C74 C76 H76B 109.5
H76A C76 H76B 109.5
C74 C76 H76C 109.5
H76A C76 H76C 109.5
H76B C76 H76C 109.5
C73 C77 C78 110(3)
C73 C77 C79 113(2)
C78 C77 C79 112(2)
C73 C77 H77A 107.2
C78 C77 H77A 107.2
C79 C77 H77A 107.2
C77 C78 H78A 109.5
C77 C78 H78B 109.5
H78A C78 H78B 109.5
C77 C78 H78C 109.5
H78A C78 H78C 109.5
H78B C78 H78C 109.5
C77 C79 H79A 109.5
C77 C79 H79B 109.5
H79A C79 H79B 109.5
C77 C79 H79C 109.5
H79A C79 H79C 109.5
H79B C79 H79C 109.5
N85 C81 N82 105.1(16)
N85 C81 Au51 129.6(14)
N82 C81 Au51 125.3(14)
C81 N82 C83 111.2(15)
C81 N82 C86 125.4(17)
C83 N82 C86 123.0(17)
C84 C83 N82 104.0(16)
C84 C83 H83A 128.0
N82 C83 H83A 128.0
C83 C84 N85 107.9(18)
C83 C84 H84A 126.0
N85 C84 H84A 126.0
C81 N85 C84 111.6(16)
C81 N85 C90 125.8(17)
C84 N85 C90 122.5(17)
C88 C86 N82 114(2)
C88 C86 C87 110(2)
N82 C86 C87 106.8(17)
C88 C86 C89 108.6(18)
N82 C86 C89 109.9(18)
C87 C86 C89 108(2)
C86 C87 H87A 109.5
C86 C87 H87B 109.5
H87A C87 H87B 109.5
C86 C87 H87C 109.5
H87A C87 H87C 109.5
H87B C87 H87C 109.5
C86 C88 H88A 109.5
C86 C88 H88B 109.5
H88A C88 H88B 109.5
C86 C88 H88C 109.5
H88A C88 H88C 109.5
H88B C88 H88C 109.5
C86 C89 H89A 109.5
C86 C89 H89B 109.5
H89A C89 H89B 109.5
C86 C89 H89C 109.5
H89A C89 H89C 109.5
H89B C89 H89C 109.5
C93 C90 C92 114(3)
C93 C90 C91 113(2)
C92 C90 C91 105.0(19)
C93 C90 N85 107(2)
C92 C90 N85 108.6(19)
C91 C90 N85 108.4(17)
C90 C91 H91A 109.5
C90 C91 H91B 109.5
H91A C91 H91B 109.5
C90 C91 H91C 109.5
H91A C91 H91C 109.5
H91B C91 H91C 109.5
C90 C92 H92A 109.5
C90 C92 H92B 109.5
H92A C92 H92B 109.5
C90 C92 H92C 109.5
H92A C92 H92C 109.5
H92B C92 H92C 109.5
C90 C93 H93A 109.5
C90 C93 H93B 109.5
H93A C93 H93B 109.5
C90 C93 H93C 109.5
H93A C93 H93C 109.5
H93B C93 H93C 109.5
F4 B1 F2 116(2)
F4 B1 F3 121(3)
F2 B1 F3 109.8(19)
F4 B1 F1 100(3)
F2 B1 F1 105(3)
F3 B1 F1 101.2(17)
F5 B2 F6 118(2)
F5 B2 F7 127(3)
F6 B2 F7 111(2)
F5 B2 F8 96(4)
F6 B2 F8 109.2(19)
F7 B2 F8 85(4)

loop_
_geom_bond_atom_site_label_1
_geom_bond_atom_site_label_2
_geom_bond_distance
Au1 C1 2.038(17)
Au1 C31 2.10(2)
C1 N5 1.34(2)
C1 N2 1.40(2)
N2 C3 1.36(3)
N2 C6 1.47(2)
C3 C4 1.31(3)
C3 H3A 0.9500
C4 N5 1.38(3)
C4 H4A 0.9500
N5 C18 1.47(3)
C6 C11 1.44(2)
C6 C7 1.43(3)
C7 C8 1.40(4)
C7 C12 1.51(3)
C8 C9 1.37(3)
C8 H8A 0.9500
C9 C10 1.35(3)
C9 H9A 0.9500
C10 C11 1.39(3)
C10 H10A 0.9500
C11 C15 1.53(3)
C12 C13 1.33(6)
C12 C14 1.46(6)
C12 H12A 1.0000
C13 H13A 0.9800
C13 H13B 0.9800
C13 H13C 0.9800
C14 H14A 0.9800
C14 H14B 0.9800
C14 H14C 0.9800
C15 C17 1.55(3)
C15 C16 1.57(3)
C15 H15A 1.0000
C16 H16A 0.9800
C16 H16B 0.9800
C16 H16C 0.9800
C17 H17A 0.9800
C17 H17B 0.9800
C17 H17C 0.9800
C18 C19 1.43(3)
C18 C23 1.45(3)
C19 C20 1.36(4)
C19 C24 1.50(4)
C20 C21 1.44(3)
C20 H20A 0.9500
C21 C22 1.37(4)
C21 H21A 0.9500
C22 C23 1.46(4)
C22 H22A 0.9500
C23 C27 1.50(3)
C24 C25 1.49(4)
C24 C26 1.50(4)
C24 H24A 1.0000
C25 H25A 0.9800
C25 H25B 0.9800
C25 H25C 0.9800
C26 H26A 0.9800
C26 H26B 0.9800
C26 H26C 0.9800
C27 C29 1.54(4)
C27 C28 1.56(4)
C27 H27A 1.0000
C28 H28A 0.9800
C28 H28B 0.9800
C28 H28C 0.9800
C29 H29A 0.9800
C29 H29B 0.9800
C29 H29C 0.9800
C31 N35 1.34(3)
C31 N32 1.38(3)
N32 C33 1.41(3)
N32 C36 1.52(3)
C33 C34 1.37(3)
C33 H33A 0.9500
C34 N35 1.35(3)
C34 H34A 0.9500
N35 C40 1.57(3)
C36 C38 1.44(4)
C36 C37 1.53(4)
C36 C39 1.57(3)
C37 H37A 0.9800
C37 H37B 0.9800
C37 H37C 0.9800
C38 H38A 0.9800
C38 H38B 0.9800
C38 H38C 0.9800
C39 H39A 0.9800
C39 H39B 0.9800
C39 H39C 0.9800
C40 C42 1.48(3)
C40 C43 1.52(3)
C40 C41 1.56(3)
C41 H41A 0.9800
C41 H41B 0.9800
C41 H41C 0.9800
C42 H42A 0.9800
C42 H42B 0.9800
C42 H42C 0.9800
C43 H43A 0.9800
C43 H43B 0.9800
C43 H43C 0.9800
Au51 C51 2.006(18)
Au51 C81 2.05(2)
C51 N52 1.38(2)
C51 N55 1.37(2)
N52 C53 1.39(2)
N52 C56 1.47(3)
C53 C54 1.34(3)
C53 H53A 0.9500
C54 N55 1.44(3)
C54 H54A 0.9500
N55 C68 1.47(3)
C56 C57 1.40(3)
C56 C61 1.44(3)
C57 C58 1.47(3)
C57 C62 1.54(3)
C58 C59 1.25(3)
C58 H58A 0.9500
C59 C60 1.37(3)
C59 H59A 0.9500
C60 C61 1.43(3)
C60 H60A 0.9500
C61 C65 1.51(3)
C62 C64 1.47(4)
C62 C63 1.49(4)
C62 H62A 1.0000
C63 H63A 0.9800
C63 H63B 0.9800
C63 H63C 0.9800
C64 H64A 0.9800
C64 H64B 0.9800
C64 H64C 0.9800
C65 C66 1.55(3)
C65 C67 1.56(4)
C65 H65A 1.0000
C66 H66A 0.9800
C66 H66B 0.9800
C66 H66C 0.9800
C67 H67A 0.9800
C67 H67B 0.9800
C67 H67C 0.9800
C68 C73 1.39(3)
C68 C69 1.45(3)
C69 C70 1.37(4)
C69 C74 1.57(4)
C70 C71 1.37(4)
C70 H70A 0.9500
C71 C72 1.41(4)
C71 H71A 0.9500
C72 C73 1.45(3)
C72 H72A 0.9500
C73 C77 1.47(4)
C74 C75 1.58(4)
C74 C76 1.64(3)
C74 H74A 1.0000
C75 H75A 0.9800
C75 H75B 0.9800
C75 H75C 0.9800
C76 H76A 0.9800
C76 H76B 0.9800
C76 H76C 0.9800
C77 C78 1.52(3)
C77 C79 1.55(3)
C77 H77A 1.0000
C78 H78A 0.9800
C78 H78B 0.9800
C78 H78C 0.9800
C79 H79A 0.9800
C79 H79B 0.9800
C79 H79C 0.9800
C81 N85 1.34(3)
C81 N82 1.38(2)
N82 C83 1.41(2)
N82 C86 1.49(3)
C83 C84 1.39(3)
C83 H83A 0.9500
C84 N85 1.38(3)
C84 H84A 0.9500
N85 C90 1.57(3)
C86 C88 1.47(3)
C86 C87 1.55(3)
C86 C89 1.56(4)
C87 H87A 0.9800
C87 H87B 0.9800
C87 H87C 0.9800
C88 H88A 0.9800
C88 H88B 0.9800
C88 H88C 0.9800
C89 H89A 0.9800
C89 H89B 0.9800
C89 H89C 0.9800
C90 C93 1.47(4)
C90 C92 1.48(3)
C90 C91 1.54(3)
C91 H91A 0.9800
C91 H91B 0.9800
C91 H91C 0.9800
C92 H92A 0.9800
C92 H92B 0.9800
C92 H92C 0.9800
C93 H93A 0.9800
C93 H93B 0.9800
C93 H93C 0.9800
B1 F4 1.25(3)
B1 F2 1.35(3)
B1 F3 1.36(3)
B1 F1 1.44(3)
B2 F5 1.27(3)
B2 F6 1.34(3)
B2 F7 1.26(3)
B2 F8 1.40(3)

loop_
_geom_torsion_atom_site_label_1
_geom_torsion_atom_site_label_2
_geom_torsion_atom_site_label_3
_geom_torsion_atom_site_label_4
_geom_torsion
N5 C1 N2 C3 0.6(18)
Au1 C1 N2 C3 177.1(13)
N5 C1 N2 C6 174.6(13)
Au1 C1 N2 C6 -9(2)
C1 N2 C3 C4 2(2)
C6 N2 C3 C4 -172.1(17)
N2 C3 C4 N5 -3(2)
N2 C1 N5 C4 -2.5(16)
Au1 C1 N5 C4 -179.0(13)
N2 C1 N5 C18 179.6(15)
Au1 C1 N5 C18 3(2)
C3 C4 N5 C1 4(2)
C3 C4 N5 C18 -178.5(18)
C3 N2 C6 C11 89(2)
C1 N2 C6 C11 -84(2)
C3 N2 C6 C7 -85(2)
C1 N2 C6 C7 103(2)
C11 C6 C7 C8 3(3)
N2 C6 C7 C8 176.4(19)
C11 C6 C7 C12 -177(2)
N2 C6 C7 C12 -3(3)
C6 C7 C8 C9 -4(3)
C12 C7 C8 C9 176(2)
C7 C8 C9 C10 2(4)
C8 C9 C10 C11 2(3)
C9 C10 C11 C6 -3(3)
C9 C10 C11 C15 178.6(19)
C7 C6 C11 C10 0(3)
N2 C6 C11 C10 -173.2(16)
C7 C6 C11 C15 179.2(18)
N2 C6 C11 C15 6(3)
C8 C7 C12 C13 -50(8)
C6 C7 C12 C13 130(7)
C8 C7 C12 C14 80(4)
C6 C7 C12 C14 -101(4)
C10 C11 C15 C17 -30(3)
C6 C11 C15 C17 151.0(19)
C10 C11 C15 C16 94(2)
C6 C11 C15 C16 -85(2)
C1 N5 C18 C19 82(2)
C4 N5 C18 C19 -96(2)
C1 N5 C18 C23 -97(2)
C4 N5 C18 C23 85(2)
N5 C18 C19 C20 -178(2)
C23 C18 C19 C20 1(3)
N5 C18 C19 C24 3(3)
C23 C18 C19 C24 -178(2)
C18 C19 C20 C21 -1(3)
C24 C19 C20 C21 177(2)
C19 C20 C21 C22 1(4)
C20 C21 C22 C23 0(4)
C21 C22 C23 C18 -1(3)
C21 C22 C23 C27 180(2)
C19 C18 C23 C22 0(3)
N5 C18 C23 C22 179.7(18)
C19 C18 C23 C27 180(2)
N5 C18 C23 C27 -1(3)
C20 C19 C24 C25 -82(4)
C18 C19 C24 C25 97(3)
C20 C19 C24 C26 39(5)
C18 C19 C24 C26 -142(4)
C22 C23 C27 C29 -76(3)
C18 C23 C27 C29 105(3)
C22 C23 C27 C28 50(3)
C18 C23 C27 C28 -129(2)
N35 C31 N32 C33 -1(2)
Au1 C31 N32 C33 -175.9(15)
N35 C31 N32 C36 173(2)
Au1 C31 N32 C36 -2(3)
C31 N32 C33 C34 -2(2)
C36 N32 C33 C34 -175(2)
N32 C33 C34 N35 3(2)
N32 C31 N35 C34 3(2)
Au1 C31 N35 C34 178.1(15)
N32 C31 N35 C40 173.4(18)
Au1 C31 N35 C40 -11(3)
C33 C34 N35 C31 -4(3)
C33 C34 N35 C40 -174.7(18)
C33 N32 C36 C38 102(2)
C31 N32 C36 C38 -70(3)
C33 N32 C36 C37 -132(3)
C31 N32 C36 C37 55(3)
C33 N32 C36 C39 -18(3)
C31 N32 C36 C39 169.9(19)
C31 N35 C40 C42 -53(3)
C34 N35 C40 C42 116(2)
C31 N35 C40 C43 -178(2)
C34 N35 C40 C43 -8(3)
C31 N35 C40 C41 67(3)
C34 N35 C40 C41 -123(2)
N55 C51 N52 C53 -3.3(18)
Au51 C51 N52 C53 -178.6(11)
N55 C51 N52 C56 -177.4(15)
Au51 C51 N52 C56 7(2)
C51 N52 C53 C54 3.3(19)
C56 N52 C53 C54 177.3(15)
N52 C53 C54 N55 -1.8(18)
N52 C51 N55 C54 2.1(17)
Au51 C51 N55 C54 177.4(12)
N52 C51 N55 C68 173.3(15)
Au51 C51 N55 C68 -11(2)
C53 C54 N55 C51 -0.3(18)
C53 C54 N55 C68 -172.0(15)
C51 N52 C56 C57 83(2)
C53 N52 C56 C57 -90(2)
C51 N52 C56 C61 -97(2)
C53 N52 C56 C61 90(2)
C61 C56 C57 C58 1(3)
N52 C56 C57 C58 -178.7(18)
C61 C56 C57 C62 -177(2)
N52 C56 C57 C62 3(3)
C56 C57 C58 C59 -2(3)
C62 C57 C58 C59 176(2)
C57 C58 C59 C60 -1(4)
C58 C59 C60 C61 4(4)
C59 C60 C61 C56 -4(3)
C59 C60 C61 C65 180(2)
C57 C56 C61 C60 1(3)
N52 C56 C61 C60 -178.6(18)
C57 C56 C61 C65 178(2)
N52 C56 C61 C65 -2(3)
C56 C57 C62 C64 -119(3)
C58 C57 C62 C64 63(4)
C56 C57 C62 C63 116(4)
C58 C57 C62 C63 -62(4)
C60 C61 C65 C66 43(3)
C56 C61 C65 C66 -133(2)
C60 C61 C65 C67 -80(3)
C56 C61 C65 C67 104(3)
C51 N55 C68 C73 -87(2)
C54 N55 C68 C73 84(2)
C51 N55 C68 C69 92(2)
C54 N55 C68 C69 -98(2)
C73 C68 C69 C70 -4(4)
N55 C68 C69 C70 178(2)
C73 C68 C69 C74 178(2)
N55 C68 C69 C74 -1(3)
C68 C69 C70 C71 2(4)
C74 C69 C70 C71 -180(2)
C69 C70 C71 C72 0(4)
C70 C71 C72 C73 -1(4)
C69 C68 C73 C72 3(3)
N55 C68 C73 C72 -178.4(19)
C69 C68 C73 C77 -177(2)
N55 C68 C73 C77 2(3)
C71 C72 C73 C68 -1(4)
C71 C72 C73 C77 179(2)
C70 C69 C74 C75 -91(3)
C68 C69 C74 C75 88(3)
C70 C69 C74 C76 24(4)
C68 C69 C74 C76 -157(2)
C68 C73 C77 C78 -123(3)
C72 C73 C77 C78 58(3)
C68 C73 C77 C79 112(3)
C72 C73 C77 C79 -68(3)
N85 C81 N82 C83 -3.4(19)
Au51 C81 N82 C83 174.8(12)
N85 C81 N82 C86 -177.5(17)
Au51 C81 N82 C86 1(2)
C81 N82 C83 C84 4.3(19)
C86 N82 C83 C84 178.5(16)
N82 C83 C84 N85 -3.5(19)
N82 C81 N85 C84 1(2)
Au51 C81 N85 C84 -177.0(14)
N82 C81 N85 C90 178.2(17)
Au51 C81 N85 C90 0(3)
C83 C84 N85 C81 2(2)
C83 C84 N85 C90 -175.6(17)
C81 N82 C86 C88 55(3)
C83 N82 C86 C88 -118(2)
C81 N82 C86 C87 -66(2)
C83 N82 C86 C87 120.5(19)
C81 N82 C86 C89 177.1(16)
C83 N82 C86 C89 4(2)
C81 N85 C90 C93 -71(3)
C84 N85 C90 C93 106(3)
C81 N85 C90 C92 53(3)
C84 N85 C90 C92 -131(2)
C81 N85 C90 C91 166(2)
C84 N85 C90 C91 -17(3)
